data_1540633
loop_
_publ_author_name
'Mizoguchi, Kenji'
'Sakamoto, Hirokazu'

_publ_section_title
;
 Role ofWater Molecules to the Electronic States of M-DNA
;
_journal_issue 4
_journal_name_full Crystals
_journal_page_first 475
_journal_paper_doi 10.3390/cryst5040475
_journal_volume 5
_journal_year 2015
_chemical_formula_moiety 'C22 H25 Br N2 O3 S, C4 H6 O4'
_chemical_formula_sum 'C26 H31 Br N2 O7 S'
_chemical_formula_weight 595.50
_chemical_name_systematic
; 
 ? 
;
_space_group_IT_number 14
_symmetry_cell_setting monoclinic
_symmetry_space_group_name_Hall '-P 2yn'
_symmetry_space_group_name_H-M 'P 1 21/n 1'
_atom_sites_solution_hydrogens mixed
_atom_sites_solution_primary direct
_atom_sites_solution_secondary difmap
_audit_creation_method SHELXL-97
_cell_angle_alpha 90.00
_cell_angle_beta 99.129(2)
_cell_angle_gamma 90.00
_cell_formula_units_Z 4
_cell_length_a 10.4180(11)
_cell_length_b 14.7052(15)
_cell_length_c 17.8673(18)
_cell_measurement_reflns_used 5948
_cell_measurement_temperature 180(2)
_cell_measurement_theta_max 27.577
_cell_measurement_theta_min 2.445
_cell_volume 2702.6(5)
_computing_cell_refinement 'SAINT (Bruker, 2008)'
_computing_data_collection '<i>APEX2</i> (Bruker, 2008)'
_computing_data_reduction 'SAINT (Bruker, 2008)'
_computing_molecular_graphics 'SHELXTL (Sheldrick, 2008)'
_computing_publication_material 'SHELXTL (Sheldrick, 2008)'
_computing_structure_refinement 'SHELXTL (Sheldrick, 2008)'
_computing_structure_solution 'SHELXTL (Sheldrick, 2008)'
_diffrn_ambient_temperature 180(2)
_diffrn_measured_fraction_theta_full 0.999
_diffrn_measured_fraction_theta_max 0.999
_diffrn_measurement_device_type 'Bruker SMART APEX II'
_diffrn_measurement_method \w
_diffrn_radiation_monochromator graphite
_diffrn_radiation_source 'fine-focus sealed tube'
_diffrn_radiation_type MoK\a
_diffrn_radiation_wavelength 0.71073
_diffrn_reflns_av_R_equivalents 0.0448
_diffrn_reflns_av_sigmaI/netI 0.0389
_diffrn_reflns_limit_h_max 13
_diffrn_reflns_limit_h_min -13
_diffrn_reflns_limit_k_max 18
_diffrn_reflns_limit_k_min -18
_diffrn_reflns_limit_l_max 22
_diffrn_reflns_limit_l_min -22
_diffrn_reflns_number 25637
_diffrn_reflns_theta_full 27.00
_diffrn_reflns_theta_max 27.00
_diffrn_reflns_theta_min 2.31
_diffrn_standards_decay_% 0
_diffrn_standards_interval_time 0
_diffrn_standards_number 0
_exptl_absorpt_coefficient_mu 1.645
_exptl_absorpt_correction_T_max 0.6838
_exptl_absorpt_correction_T_min 0.5967
_exptl_absorpt_correction_type multi-scan
_exptl_absorpt_process_details 'SADABS (Bruker, 2008)'
_exptl_crystal_colour colourless
_exptl_crystal_density_diffrn 1.464
_exptl_crystal_density_method 'not measured'
_exptl_crystal_description prism
_exptl_crystal_F_000 1232
_exptl_crystal_size_max 0.35
_exptl_crystal_size_mid 0.25
_exptl_crystal_size_min 0.25
_refine_diff_density_max 0.342
_refine_diff_density_min -0.290
_refine_diff_density_rms 0.056
_refine_ls_extinction_method none
_refine_ls_goodness_of_fit_ref 1.055
_refine_ls_hydrogen_treatment mixed
_refine_ls_matrix_type full
_refine_ls_number_parameters 360
_refine_ls_number_reflns 5895
_refine_ls_number_restraints 0
_refine_ls_restrained_S_all 1.055
_refine_ls_R_factor_all 0.0419
_refine_ls_R_factor_gt 0.0303
_refine_ls_shift/su_max 0.001
_refine_ls_shift/su_mean 0.000
_refine_ls_structure_factor_coef Fsqd
_refine_ls_weighting_details 'calc w=1/[\s^2^(Fo^2^)+(0.0298P)^2^+0.7756P] where P=(Fo^2^+2Fc^2^)/3'
_refine_ls_weighting_scheme calc
_refine_ls_wR_factor_gt 0.0696
_refine_ls_wR_factor_ref 0.0735
_reflns_number_gt 4872
_reflns_number_total 5895
_reflns_threshold_expression I>2\s(I)
_cod_data_source_file 1433016.cif
_cod_data_source_block z
_cod_original_sg_symbol_H-M 'P 21/n'
_cod_database_code 1540633

loop_
_symmetry_equiv_pos_as_xyz
'x, y, z'
'-x+1/2, y+1/2, -z+1/2'
'-x, -y, -z'
'x-1/2, -y-1/2, z-1/2'

loop_
_atom_site_label
_atom_site_type_symbol
_atom_site_fract_x
_atom_site_fract_y
_atom_site_fract_z
_atom_site_U_iso_or_equiv
_atom_site_adp_type
_atom_site_occupancy
_atom_site_symmetry_multiplicity
_atom_site_calc_flag
_atom_site_refinement_flags
_atom_site_disorder_assembly
_atom_site_disorder_group
S1 S 0.28746(6) 0.48785(3) 0.73733(3) 0.03361(14) Uani 1 1 d . . .
Br1 Br 0.652971(19) 0.213783(13) 0.419263(11) 0.02690(7) Uani 1 1 d . . .
N1 N 0.46731(15) 0.44599(11) 0.60353(8) 0.0212(3) Uani 1 1 d . . .
N2 N 0.11636(16) 0.26631(11) 0.36477(9) 0.0229(4) Uani 1 1 d . . .
H2 H 0.177(2) 0.2308(15) 0.3498(12) 0.028(6) Uiso 1 1 d . . .
O1 O 0.37041(13) 0.24111(8) 0.34537(7) 0.0218(3) Uani 1 1 d . . .
O2 O 0.15168(12) 0.54638(9) 0.42673(7) 0.0225(3) Uani 1 1 d . . .
O3 O 0.09910(13) 0.57892(9) 0.54112(8) 0.0281(3) Uani 1 1 d . . .
C1 C 0.35620(17) 0.49550(12) 0.59948(10) 0.0202(4) Uani 1 1 d . . .
C2 C 0.27569(17) 0.47780(12) 0.53109(10) 0.0190(4) Uani 1 1 d . . .
C3 C 0.34116(17) 0.41049(12) 0.49181(10) 0.0180(4) Uani 1 1 d . . .
C4 C 0.30848(17) 0.35652(12) 0.42605(10) 0.0190(4) Uani 1 1 d . . .
C5 C 0.40083(18) 0.29503(12) 0.40566(10) 0.0188(4) Uani 1 1 d . . .
C6 C 0.52490(18) 0.28983(12) 0.45171(10) 0.0195(4) Uani 1 1 d . . .
C7 C 0.55608(17) 0.33669(12) 0.51873(10) 0.0198(4) Uani 1 1 d . . .
H7 H 0.6380 0.3295 0.5502 0.024 Uiso 1 1 calc R . .
C8 C 0.46177(17) 0.39507(12) 0.53811(10) 0.0190(4) Uani 1 1 d . . .
C9 C 0.57686(19) 0.44422(14) 0.66594(11) 0.0274(4) Uani 1 1 d . . .
H9A H 0.5528 0.4762 0.7098 0.041 Uiso 1 1 calc R . .
H9B H 0.6520 0.4743 0.6500 0.041 Uiso 1 1 calc R . .
H9C H 0.5991 0.3810 0.6798 0.041 Uiso 1 1 calc R . .
C10 C 0.33581(19) 0.55767(13) 0.66235(10) 0.0229(4) Uani 1 1 d . . .
H10A H 0.2671 0.6026 0.6443 0.028 Uiso 1 1 calc R . .
H10B H 0.4171 0.5909 0.6814 0.028 Uiso 1 1 calc R . .
C11 C 0.16568(18) 0.53755(12) 0.50286(11) 0.0206(4) Uani 1 1 d . . .
C12 C 0.17695(18) 0.35925(12) 0.37676(11) 0.0228(4) Uani 1 1 d . . .
H12A H 0.1186 0.3992 0.4006 0.027 Uiso 1 1 calc R . .
H12B H 0.1861 0.3858 0.3270 0.027 Uiso 1 1 calc R . .
C13 C 0.24030(18) 0.56948(13) 0.80025(10) 0.0225(4) Uani 1 1 d . . .
C14 C 0.27995(19) 0.65958(13) 0.80330(11) 0.0273(4) Uani 1 1 d . . .
H14A H 0.3355 0.6812 0.7699 0.033 Uiso 1 1 calc R . .
C15 C 0.2381(2) 0.71813(15) 0.85544(12) 0.0322(5) Uani 1 1 d . . .
H15A H 0.2644 0.7801 0.8572 0.039 Uiso 1 1 calc R . .
C16 C 0.1585(2) 0.68680(16) 0.90476(12) 0.0346(5) Uani 1 1 d . . .
H16A H 0.1300 0.7271 0.9403 0.042 Uiso 1 1 calc R . .
C17 C 0.1203(2) 0.59681(16) 0.90235(12) 0.0340(5) Uani 1 1 d . . .
H17A H 0.0668 0.5751 0.9369 0.041 Uiso 1 1 calc R . .
C18 C 0.1595(2) 0.53827(14) 0.85005(11) 0.0281(4) Uani 1 1 d . . .
H18A H 0.1316 0.4767 0.8479 0.034 Uiso 1 1 calc R . .
C19 C 0.0478(2) 0.60530(14) 0.39058(12) 0.0295(5) Uani 1 1 d . . .
H19A H 0.0627 0.6687 0.4086 0.035 Uiso 1 1 calc R . .
H19B H -0.0371 0.5846 0.4024 0.035 Uiso 1 1 calc R . .
C20 C 0.0495(2) 0.59987(16) 0.30702(12) 0.0383(5) Uani 1 1 d . . .
H20A H -0.0190 0.6389 0.2802 0.057 Uiso 1 1 calc R . .
H20B H 0.0344 0.5369 0.2900 0.057 Uiso 1 1 calc R . .
H20C H 0.1343 0.6202 0.2962 0.057 Uiso 1 1 calc R . .
C21 C 0.0024(2) 0.26851(15) 0.30343(13) 0.0347(5) Uani 1 1 d . . .
H21A H -0.0340 0.2072 0.2955 0.052 Uiso 1 1 calc R . .
H21B H 0.0295 0.2903 0.2565 0.052 Uiso 1 1 calc R . .
H21C H -0.0637 0.3096 0.3178 0.052 Uiso 1 1 calc R . .
C22 C 0.0803(2) 0.22974(15) 0.43618(13) 0.0363(5) Uani 1 1 d . . .
H22A H 0.0443 0.1684 0.4271 0.055 Uiso 1 1 calc R . .
H22B H 0.0152 0.2695 0.4533 0.055 Uiso 1 1 calc R . .
H22C H 0.1578 0.2272 0.4752 0.055 Uiso 1 1 calc R . .
O21 O 0.11498(14) 0.57669(10) 0.10282(9) 0.0311(3) Uani 1 1 d . . .
O22 O 0.32051(15) 0.57569(10) 0.16006(9) 0.0410(4) Uani 1 1 d . . .
O23 O 0.41767(15) 0.31934(11) 0.22701(9) 0.0362(4) Uani 1 1 d . A .
O24 O 0.2149(15) 0.364(2) 0.2005(9) 0.050(5) Uani 0.44(5) 1 d P A 1
O25 O 0.2096(9) 0.318(2) 0.1816(9) 0.061(5) Uani 0.56(5) 1 d P A 2
C23 C 0.2321(2) 0.54100(13) 0.11759(11) 0.0259(4) Uani 1 1 d . . .
C24 C 0.2471(2) 0.45613(14) 0.07303(12) 0.0341(5) Uani 1 1 d . . .
H24A H 0.2654 0.4733 0.0222 0.041 Uiso 1 1 calc R . .
H24B H 0.1642 0.4219 0.0661 0.041 Uiso 1 1 calc R . .
C25 C 0.3554(2) 0.39493(14) 0.11132(12) 0.0315(5) Uani 1 1 d . A .
H25A H 0.3750 0.3484 0.0747 0.038 Uiso 1 1 calc R . .
H25B H 0.4348 0.4317 0.1265 0.038 Uiso 1 1 calc R . .
C26 C 0.3198(2) 0.34847(15) 0.17992(12) 0.0312(5) Uani 1 1 d . . .
H1 H 0.117(2) 0.6242(19) 0.1239(15) 0.049(8) Uiso 1 1 d . . .
H3 H 0.397(3) 0.2918(17) 0.2621(15) 0.048(8) Uiso 1 1 d . . .

loop_
_atom_site_aniso_label
_atom_site_aniso_U_11
_atom_site_aniso_U_22
_atom_site_aniso_U_33
_atom_site_aniso_U_23
_atom_site_aniso_U_13
_atom_site_aniso_U_12
S1 0.0554(4) 0.0218(3) 0.0292(3) -0.0031(2) 0.0238(3) -0.0012(2)
Br1 0.02694(11) 0.02309(11) 0.03207(12) -0.00058(8) 0.00898(8) 0.00608(8)
N1 0.0222(8) 0.0260(8) 0.0152(8) -0.0027(6) 0.0024(6) -0.0015(7)
N2 0.0221(8) 0.0206(8) 0.0250(9) -0.0041(7) 0.0008(7) 0.0008(7)
O1 0.0304(7) 0.0178(6) 0.0171(6) -0.0021(5) 0.0033(6) 0.0005(5)
O2 0.0239(7) 0.0220(7) 0.0214(7) 0.0013(5) 0.0031(5) 0.0048(5)
O3 0.0273(7) 0.0291(8) 0.0291(8) -0.0060(6) 0.0079(6) 0.0049(6)
C1 0.0235(10) 0.0200(9) 0.0184(9) 0.0003(7) 0.0070(8) -0.0032(7)
C2 0.0204(9) 0.0178(9) 0.0196(9) -0.0009(7) 0.0056(7) -0.0027(7)
C3 0.0198(9) 0.0165(9) 0.0183(9) 0.0020(7) 0.0049(7) -0.0010(7)
C4 0.0221(9) 0.0161(9) 0.0187(9) 0.0012(7) 0.0028(7) 0.0000(7)
C5 0.0251(9) 0.0149(9) 0.0170(9) 0.0021(7) 0.0045(7) -0.0015(7)
C6 0.0214(9) 0.0172(9) 0.0218(9) 0.0016(7) 0.0095(7) 0.0017(7)
C7 0.0179(9) 0.0211(9) 0.0204(9) 0.0042(7) 0.0028(7) -0.0007(7)
C8 0.0210(9) 0.0204(9) 0.0160(9) 0.0005(7) 0.0041(7) -0.0035(7)
C9 0.0258(10) 0.0355(11) 0.0195(10) -0.0019(8) -0.0006(8) -0.0010(9)
C10 0.0296(10) 0.0226(10) 0.0182(9) -0.0024(8) 0.0088(8) -0.0032(8)
C11 0.0224(9) 0.0165(9) 0.0230(10) -0.0025(7) 0.0045(8) -0.0041(7)
C12 0.0258(10) 0.0172(9) 0.0238(10) -0.0023(7) -0.0011(8) 0.0007(8)
C13 0.0244(10) 0.0252(10) 0.0180(9) -0.0018(8) 0.0037(8) 0.0031(8)
C14 0.0253(10) 0.0301(11) 0.0274(11) -0.0051(8) 0.0074(8) -0.0024(8)
C15 0.0304(11) 0.0299(11) 0.0343(12) -0.0103(9) -0.0009(9) 0.0005(9)
C16 0.0311(12) 0.0456(13) 0.0273(11) -0.0136(10) 0.0052(9) 0.0097(10)
C17 0.0316(11) 0.0484(14) 0.0247(11) -0.0003(10) 0.0124(9) 0.0051(10)
C18 0.0331(11) 0.0293(11) 0.0230(10) -0.0001(8) 0.0079(9) -0.0025(9)
C19 0.0266(11) 0.0231(10) 0.0379(12) 0.0073(9) 0.0027(9) 0.0063(8)
C20 0.0383(13) 0.0409(13) 0.0337(12) 0.0117(10) -0.0006(10) 0.0063(10)
C21 0.0255(11) 0.0401(13) 0.0342(12) -0.0051(10) -0.0086(9) -0.0026(9)
C22 0.0394(13) 0.0343(12) 0.0351(12) 0.0049(10) 0.0052(10) -0.0058(10)
O21 0.0331(8) 0.0208(8) 0.0374(9) -0.0052(7) -0.0003(7) 0.0014(6)
O22 0.0386(9) 0.0329(9) 0.0454(10) -0.0060(7) -0.0127(8) 0.0034(7)
O23 0.0304(8) 0.0489(10) 0.0297(8) 0.0158(8) 0.0063(7) 0.0018(7)
O24 0.036(3) 0.073(10) 0.045(4) 0.026(5) 0.016(3) 0.017(4)
O25 0.029(2) 0.094(11) 0.057(4) 0.033(6) -0.006(2) -0.013(4)
C23 0.0360(12) 0.0214(10) 0.0194(10) 0.0055(8) 0.0017(9) 0.0001(8)
C24 0.0477(14) 0.0286(11) 0.0248(11) 0.0004(9) 0.0021(10) 0.0094(10)
C25 0.0390(12) 0.0297(11) 0.0266(11) 0.0035(9) 0.0076(9) 0.0095(9)
C26 0.0295(11) 0.0345(12) 0.0293(11) 0.0071(9) 0.0044(9) 0.0027(9)

loop_
_atom_type_symbol
_atom_type_description
_atom_type_scat_dispersion_real
_atom_type_scat_dispersion_imag
_atom_type_scat_source
C C 0.0033 0.0016 'International Tables Vol C Tables 4.2.6.8 and 6.1.1.4'
H H 0.0000 0.0000 'International Tables Vol C Tables 4.2.6.8 and 6.1.1.4'
N N 0.0061 0.0033 'International Tables Vol C Tables 4.2.6.8 and 6.1.1.4'
O O 0.0106 0.0060 'International Tables Vol C Tables 4.2.6.8 and 6.1.1.4'
S S 0.1246 0.1234 'International Tables Vol C Tables 4.2.6.8 and 6.1.1.4'
Br Br -0.2901 2.4595 'International Tables Vol C Tables 4.2.6.8 and 6.1.1.4'

loop_
_geom_angle_atom_site_label_1
_geom_angle_atom_site_label_2
_geom_angle_atom_site_label_3
_geom_angle
C13 S1 C10 102.84(9)
C1 N1 C8 108.91(15)
C1 N1 C9 127.18(16)
C8 N1 C9 123.90(16)
C21 N2 C22 111.13(17)
C21 N2 C12 110.71(15)
C22 N2 C12 111.31(16)
C21 N2 H2 108.3(14)
C22 N2 H2 109.5(14)
C12 N2 H2 105.7(14)
C11 O2 C19 117.26(14)
N1 C1 C2 109.63(16)
N1 C1 C10 120.70(16)
C2 C1 C10 129.67(17)
C1 C2 C3 106.81(15)
C1 C2 C11 121.21(16)
C3 C2 C11 130.21(16)
C8 C3 C4 118.19(16)
C8 C3 C2 105.70(15)
C4 C3 C2 135.88(17)
C5 C4 C3 119.38(16)
C5 C4 C12 117.42(16)
C3 C4 C12 123.18(16)
O1 C5 C4 120.35(16)
O1 C5 C6 120.89(16)
C4 C5 C6 118.73(16)
C7 C6 C5 123.04(17)
C7 C6 Br1 118.70(14)
C5 C6 Br1 118.27(13)
C6 C7 C8 116.62(17)
C6 C7 H7 121.7
C8 C7 H7 121.7
N1 C8 C7 127.55(17)
N1 C8 C3 108.87(16)
C7 C8 C3 123.58(16)
N1 C9 H9A 109.5
N1 C9 H9B 109.5
H9A C9 H9B 109.5
N1 C9 H9C 109.5
H9A C9 H9C 109.5
H9B C9 H9C 109.5
C1 C10 S1 107.33(13)
C1 C10 H10A 110.2
S1 C10 H10A 110.2
C1 C10 H10B 110.2
S1 C10 H10B 110.2
H10A C10 H10B 108.5
O3 C11 O2 122.65(17)
O3 C11 C2 126.29(17)
O2 C11 C2 110.92(15)
N2 C12 C4 112.36(14)
N2 C12 H12A 109.1
C4 C12 H12A 109.1
N2 C12 H12B 109.1
C4 C12 H12B 109.1
H12A C12 H12B 107.9
C14 C13 C18 119.69(18)
C14 C13 S1 124.27(15)
C18 C13 S1 116.03(15)
C13 C14 C15 119.71(19)
C13 C14 H14A 120.1
C15 C14 H14A 120.1
C16 C15 C14 120.3(2)
C16 C15 H15A 119.8
C14 C15 H15A 119.8
C17 C16 C15 119.9(2)
C17 C16 H16A 120.0
C15 C16 H16A 120.0
C18 C17 C16 120.3(2)
C18 C17 H17A 119.9
C16 C17 H17A 119.9
C17 C18 C13 120.01(19)
C17 C18 H18A 120.0
C13 C18 H18A 120.0
O2 C19 C20 106.57(16)
O2 C19 H19A 110.4
C20 C19 H19A 110.4
O2 C19 H19B 110.4
C20 C19 H19B 110.4
H19A C19 H19B 108.6
C19 C20 H20A 109.5
C19 C20 H20B 109.5
H20A C20 H20B 109.5
C19 C20 H20C 109.5
H20A C20 H20C 109.5
H20B C20 H20C 109.5
N2 C21 H21A 109.5
N2 C21 H21B 109.5
H21A C21 H21B 109.5
N2 C21 H21C 109.5
H21A C21 H21C 109.5
H21B C21 H21C 109.5
N2 C22 H22A 109.5
N2 C22 H22B 109.5
H22A C22 H22B 109.5
N2 C22 H22C 109.5
H22A C22 H22C 109.5
H22B C22 H22C 109.5
C23 O21 H1 107.4(19)
C26 O23 H3 113.6(19)
O22 C23 O21 123.19(19)
O22 C23 C24 123.36(19)
O21 C23 C24 113.36(18)
C23 C24 C25 112.72(18)
C23 C24 H24A 109.0
C25 C24 H24A 109.0
C23 C24 H24B 109.0
C25 C24 H24B 109.0
H24A C24 H24B 107.8
C26 C25 C24 112.09(18)
C26 C25 H25A 109.2
C24 C25 H25A 109.2
C26 C25 H25B 109.2
C24 C25 H25B 109.2
H25A C25 H25B 107.9
O24 C26 O23 121.1(5)
O25 C26 O23 120.2(5)
O24 C26 C25 120.2(5)
O25 C26 C25 122.5(4)
O23 C26 C25 114.38(18)

loop_
_geom_bond_atom_site_label_1
_geom_bond_atom_site_label_2
_geom_bond_distance
S1 C13 1.7669(19)
S1 C10 1.8212(19)
Br1 C6 1.9006(18)
N1 C1 1.360(2)
N1 C8 1.382(2)
N1 C9 1.464(2)
N2 C21 1.483(2)
N2 C22 1.487(3)
N2 C12 1.506(2)
N2 H2 0.90(2)
O1 C5 1.335(2)
O2 C11 1.351(2)
O2 C19 1.455(2)
O3 C11 1.212(2)
C1 C2 1.392(3)
C1 C10 1.490(2)
C2 C3 1.446(2)
C2 C11 1.468(3)
C3 C8 1.409(2)
C3 C4 1.414(2)
C4 C5 1.410(3)
C4 C12 1.507(3)
C5 C6 1.420(3)
C6 C7 1.375(3)
C7 C8 1.389(2)
C7 H7 0.9500
C9 H9A 0.9800
C9 H9B 0.9800
C9 H9C 0.9800
C10 H10A 0.9900
C10 H10B 0.9900
C12 H12A 0.9900
C12 H12B 0.9900
C13 C14 1.386(3)
C13 C18 1.396(3)
C14 C15 1.389(3)
C14 H14A 0.9500
C15 C16 1.382(3)
C15 H15A 0.9500
C16 C17 1.381(3)
C16 H16A 0.9500
C17 C18 1.379(3)
C17 H17A 0.9500
C18 H18A 0.9500
C19 C20 1.498(3)
C19 H19A 0.9900
C19 H19B 0.9900
C20 H20A 0.9800
C20 H20B 0.9800
C20 H20C 0.9800
C21 H21A 0.9800
C21 H21B 0.9800
C21 H21C 0.9800
C22 H22A 0.9800
C22 H22B 0.9800
C22 H22C 0.9800
O21 C23 1.315(2)
O21 H1 0.79(3)
O22 C23 1.210(2)
O23 C26 1.288(2)
O23 H3 0.80(3)
O24 C26 1.230(7)
O25 C26 1.240(6)
C23 C24 1.502(3)
C24 C25 1.518(3)
C24 H24A 0.9900
C24 H24B 0.9900
C25 C26 1.500(3)
C25 H25A 0.9900
C25 H25B 0.9900

loop_
_geom_hbond_atom_site_label_D
_geom_hbond_atom_site_label_H
_geom_hbond_atom_site_label_A
_geom_hbond_distance_DH
_geom_hbond_distance_HA
_geom_hbond_distance_DA
_geom_hbond_angle_DHA
_geom_hbond_site_symmetry_A
N2 H2 O1 0.90(2) 2.03(2) 2.748(2) 136.2(19) .
O23 H3 O1 0.80(3) 1.73(3) 2.524(2) 172(3) .
O21 H1 O1 0.79(3) 1.80(3) 2.585(2) 169(3) 2

loop_
_geom_torsion_atom_site_label_1
_geom_torsion_atom_site_label_2
_geom_torsion_atom_site_label_3
_geom_torsion_atom_site_label_4
_geom_torsion
C8 N1 C1 C2 0.0(2)
C9 N1 C1 C2 -179.59(17)
C8 N1 C1 C10 -179.50(15)
C9 N1 C1 C10 0.9(3)
N1 C1 C2 C3 1.8(2)
C10 C1 C2 C3 -178.72(17)
N1 C1 C2 C11 -164.45(16)
C10 C1 C2 C11 15.0(3)
C1 C2 C3 C8 -2.90(19)
C11 C2 C3 C8 161.70(18)
C1 C2 C3 C4 171.2(2)
C11 C2 C3 C4 -24.2(3)
C8 C3 C4 C5 -5.2(2)
C2 C3 C4 C5 -178.78(19)
C8 C3 C4 C12 173.07(16)
C2 C3 C4 C12 -0.5(3)
C3 C4 C5 O1 177.57(16)
C12 C4 C5 O1 -0.8(2)
C3 C4 C5 C6 -0.6(3)
C12 C4 C5 C6 -178.98(16)
O1 C5 C6 C7 -172.80(16)
C4 C5 C6 C7 5.3(3)
O1 C5 C6 Br1 6.7(2)
C4 C5 C6 Br1 -175.13(13)
C5 C6 C7 C8 -3.8(3)
Br1 C6 C7 C8 176.70(13)
C1 N1 C8 C7 178.67(17)
C9 N1 C8 C7 -1.7(3)
C1 N1 C8 C3 -1.9(2)
C9 N1 C8 C3 177.70(16)
C6 C7 C8 N1 176.77(17)
C6 C7 C8 C3 -2.6(3)
C4 C3 C8 N1 -172.38(15)
C2 C3 C8 N1 2.96(19)
C4 C3 C8 C7 7.1(3)
C2 C3 C8 C7 -177.60(16)
N1 C1 C10 S1 -78.71(19)
C2 C1 C10 S1 101.9(2)
C13 S1 C10 C1 -170.53(13)
C19 O2 C11 O3 -2.8(3)
C19 O2 C11 C2 -178.78(15)
C1 C2 C11 O3 -33.2(3)
C3 C2 C11 O3 164.03(18)
C1 C2 C11 O2 142.55(17)
C3 C2 C11 O2 -20.2(3)
C21 N2 C12 C4 -167.63(16)
C22 N2 C12 C4 68.2(2)
C5 C4 C12 N2 51.9(2)
C3 C4 C12 N2 -126.40(18)
C10 S1 C13 C14 -21.32(19)
C10 S1 C13 C18 159.75(15)
C18 C13 C14 C15 -0.5(3)
S1 C13 C14 C15 -179.43(16)
C13 C14 C15 C16 0.7(3)
C14 C15 C16 C17 0.1(3)
C15 C16 C17 C18 -1.1(3)
C16 C17 C18 C13 1.3(3)
C14 C13 C18 C17 -0.5(3)
S1 C13 C18 C17 178.53(16)
C11 O2 C19 C20 -177.48(16)
O22 C23 C24 C25 27.6(3)
O21 C23 C24 C25 -155.83(18)
C23 C24 C25 C26 72.3(2)
C24 C25 C26 O24 -2.4(19)
C24 C25 C26 O25 40.0(19)
C24 C25 C26 O23 -159.55(19)
